data_1564656
loop_
_publ_author_name
'Abo-Amer, Anwar'
'Boyle, Paul D.'
'Puddephatt, Richard J.'

_publ_section_title
;
 Push-pull ligands and the oxidation of monomethylplatinum(II) complexes
 with oxygen or hydrogen peroxide
;
_journal_name_full 'Inorganica Chimica Acta'
_journal_page_first 119580
_journal_paper_doi 10.1016/j.ica.2020.119580
_journal_volume 507
_journal_year 2020
_chemical_formula_sum 'C20 H27 Cl2 N3 O5 Pt'
_chemical_formula_weight 655.43
_space_group_crystal_system triclinic
_space_group_IT_number 2
_space_group_name_Hall '-P 1'
_space_group_name_H-M_alt 'P -1'
_atom_sites_solution_hydrogens mixed
_atom_sites_solution_primary dual
_atom_sites_solution_secondary difmap
_audit_creation_method SHELXL-2016/6
_cell_angle_alpha 96.462(10)
_cell_angle_beta 99.179(10)
_cell_angle_gamma 103.836(12)
_cell_formula_units_Z 2
_cell_length_a 10.600(3)
_cell_length_b 10.954(2)
_cell_length_c 11.714(3)
_cell_measurement_reflns_used 9967
_cell_measurement_temperature 110
_cell_measurement_theta_max 33.81
_cell_measurement_theta_min 2.40
_cell_volume 1287.6(6)
_computing_cell_refinement SAINT
_computing_data_collection Apex2
_computing_data_reduction SAINT
_computing_molecular_graphics NRCVAX
_computing_publication_material cif2tables.py
_computing_structure_refinement SHELXL
_computing_structure_solution SHELXT
_diffrn_ambient_temperature 110
_diffrn_measured_fraction_theta_full 0.997
_diffrn_measured_fraction_theta_max 0.990
_diffrn_measurement_device_type 'Bruker Kappa Axis Apex2'
_diffrn_measurement_method 'phi and omega scans'
_diffrn_radiation_type MoK\a
_diffrn_radiation_wavelength 0.71073
_diffrn_reflns_av_R_equivalents 0.0622
_diffrn_reflns_av_unetI/netI 0.0519
_diffrn_reflns_Laue_measured_fraction_full 0.997
_diffrn_reflns_Laue_measured_fraction_max 0.990
_diffrn_reflns_limit_h_max 20
_diffrn_reflns_limit_h_min -20
_diffrn_reflns_limit_k_max 20
_diffrn_reflns_limit_k_min -20
_diffrn_reflns_limit_l_max 22
_diffrn_reflns_limit_l_min -22
_diffrn_reflns_number 120466
_diffrn_reflns_point_group_measured_fraction_full 0.997
_diffrn_reflns_point_group_measured_fraction_max 0.990
_diffrn_reflns_theta_full 25.242
_diffrn_reflns_theta_max 42.262
_diffrn_reflns_theta_min 2.940
_diffrn_source 'sealed tube'
_exptl_absorpt_coefficient_mu 5.689
_exptl_absorpt_correction_T_max 0.7483
_exptl_absorpt_correction_T_min 0.6564
_exptl_absorpt_correction_type multi-scan
_exptl_absorpt_process_details SADABS
_exptl_crystal_colour yellow
_exptl_crystal_density_diffrn 1.691
_exptl_crystal_description prism
_exptl_crystal_F_000 640
_exptl_crystal_size_max 0.800
_exptl_crystal_size_mid 0.120
_exptl_crystal_size_min 0.100
_refine_diff_density_max 3.804
_refine_diff_density_min -2.821
_refine_diff_density_rms 0.193
_refine_ls_extinction_coef .
_refine_ls_extinction_method none
_refine_ls_goodness_of_fit_ref 1.008
_refine_ls_hydrogen_treatment constr
_refine_ls_matrix_type full
_refine_ls_number_parameters 281
_refine_ls_number_reflns 18088
_refine_ls_number_restraints 0
_refine_ls_restrained_S_all 1.008
_refine_ls_R_factor_all 0.0505
_refine_ls_R_factor_gt 0.0366
_refine_ls_shift/su_max 0.005
_refine_ls_shift/su_mean 0.000
_refine_ls_structure_factor_coef Fsqd
_refine_ls_weighting_details 'w=1/[\s^2^(Fo^2^)+(0.0441P)^2^] where P=(Fo^2^+2Fc^2^)/3'
_refine_ls_weighting_scheme calc
_refine_ls_wR_factor_gt 0.0809
_refine_ls_wR_factor_ref 0.0852
_reflns_Friedel_coverage 0.000
_reflns_Friedel_fraction_full .
_reflns_Friedel_fraction_max .
_reflns_number_gt 14828
_reflns_number_total 18088
_reflns_threshold_expression 'I > 2\s(I)'
_cod_data_source_file ICA-2020-507-119580.cif
_cod_data_source_block 5
_cod_original_cell_volume 1287.5(5)
_cod_database_code 1564656
_shelx_shelxl_version_number 2016/6
_shelx_space_group_comment
;
The symmetry employed for this shelxl refinement is uniquely defined
by the following loop, which should always be used as a source of
symmetry information in preference to the above space-group names.
They are only intended as comments.
;
_shelx_estimated_absorpt_t_min 0.092
_shelx_estimated_absorpt_t_max 0.600

loop_
_space_group_symop_operation_xyz
'x, y, z'
'-x, -y, -z'

loop_
_atom_site_label
_atom_site_type_symbol
_atom_site_fract_x
_atom_site_fract_y
_atom_site_fract_z
_atom_site_U_iso_or_equiv
_atom_site_adp_type
_atom_site_occupancy
_atom_site_site_symmetry_order
_atom_site_calc_flag
_atom_site_refinement_flags_posn
_atom_site_refinement_flags_adp
_atom_site_refinement_flags_occupancy
_atom_site_disorder_assembly
_atom_site_disorder_group
Pt1 Pt 0.71170(2) 0.71644(2) 0.87442(2) 0.01462(2) Uani 1 1 d . . . . .
O1 O 0.54314(16) 0.61158(15) 0.76632(15) 0.0199(3) Uani 1 1 d . . . . .
O2 O 0.87370(17) 0.82390(15) 0.98544(15) 0.0205(3) Uani 1 1 d . . . . .
H2H H 0.882687 0.807097 1.054018 0.031 Uiso 1 1 d R U . . .
N1 N 0.77868(19) 0.56062(17) 0.90023(16) 0.0176(3) Uani 1 1 d . . . . .
N2 N 0.67986(19) 0.87676(18) 0.81981(18) 0.0202(3) Uani 1 1 d . . . . .
N3 N 0.81931(18) 0.72031(17) 0.73527(15) 0.0161(3) Uani 1 1 d . . . . .
C1 C 0.6087(3) 0.7213(3) 1.0073(2) 0.0264(5) Uani 1 1 d . . . . .
H1A H 0.637752 0.670283 1.064790 0.040 Uiso 1 1 calc R U . . .
H1B H 0.513835 0.686372 0.975660 0.040 Uiso 1 1 calc R U . . .
H1C H 0.625127 0.809495 1.045357 0.040 Uiso 1 1 calc R U . . .
C2 C 0.7350(3) 0.4713(2) 0.9659(2) 0.0238(4) Uani 1 1 d . . . . .
H2 H 0.670706 0.481755 1.011413 0.029 Uiso 1 1 calc R U . . .
C3 C 0.7836(3) 0.3644(2) 0.9671(2) 0.0300(5) Uani 1 1 d . . . . .
H3 H 0.751573 0.301403 1.012439 0.036 Uiso 1 1 calc R U . . .
C4 C 0.8778(3) 0.3497(2) 0.9029(2) 0.0284(5) Uani 1 1 d . . . . .
H4 H 0.911780 0.276976 0.903971 0.034 Uiso 1 1 calc R U . . .
C5 C 0.9229(3) 0.4419(2) 0.8365(2) 0.0247(4) Uani 1 1 d . . . . .
H5 H 0.987958 0.432920 0.791334 0.030 Uiso 1 1 calc R U . . .
C6 C 0.8723(2) 0.54760(19) 0.83663(18) 0.0184(3) Uani 1 1 d . . . . .
C7 C 0.9227(2) 0.6534(2) 0.76931(19) 0.0183(3) Uani 1 1 d . . . . .
H7A H 1.002034 0.714980 0.818413 0.022 Uiso 1 1 calc R U . . .
H7B H 0.948786 0.617247 0.698128 0.022 Uiso 1 1 calc R U . . .
C8 C 0.8716(2) 0.8588(2) 0.7325(2) 0.0198(4) Uani 1 1 d . . . . .
H8A H 0.896366 0.871256 0.655791 0.024 Uiso 1 1 calc R U . . .
H8B H 0.951609 0.894845 0.794401 0.024 Uiso 1 1 calc R U . . .
C9 C 0.7658(2) 0.9259(2) 0.7521(2) 0.0212(4) Uani 1 1 d . . . . .
C10 C 0.7594(3) 1.0367(2) 0.7069(2) 0.0269(5) Uani 1 1 d . . . . .
H10 H 0.819298 1.070321 0.658898 0.032 Uiso 1 1 calc R U . . .
C11 C 0.6642(3) 1.0975(2) 0.7329(3) 0.0329(6) Uani 1 1 d . . . . .
H11 H 0.659874 1.174669 0.704643 0.040 Uiso 1 1 calc R U . . .
C12 C 0.5756(3) 1.0448(3) 0.8004(3) 0.0326(6) Uani 1 1 d . . . . .
H12 H 0.509106 1.084662 0.817699 0.039 Uiso 1 1 calc R U . . .
C13 C 0.5851(3) 0.9335(2) 0.8422(2) 0.0255(4) Uani 1 1 d . . . . .
H13 H 0.523602 0.896519 0.887495 0.031 Uiso 1 1 calc R U . . .
C14 C 0.7317(2) 0.6583(2) 0.61925(18) 0.0187(3) Uani 1 1 d . . . . .
H14A H 0.672599 0.712364 0.595354 0.022 Uiso 1 1 calc R U . . .
H14B H 0.787620 0.653383 0.559702 0.022 Uiso 1 1 calc R U . . .
C15 C 0.6487(2) 0.5272(2) 0.62108(18) 0.0177(3) Uani 1 1 d . . . . .
C16 C 0.5542(2) 0.51122(19) 0.69270(18) 0.0171(3) Uani 1 1 d . . . . .
C17 C 0.4665(2) 0.3918(2) 0.6869(2) 0.0203(4) Uani 1 1 d . . . . .
H17 H 0.401611 0.381371 0.734858 0.024 Uiso 1 1 calc R U . . .
C18 C 0.4748(2) 0.2882(2) 0.6102(2) 0.0223(4) Uani 1 1 d . . . . .
H18 H 0.415465 0.206853 0.605210 0.027 Uiso 1 1 calc R U . . .
C19 C 0.5709(2) 0.3053(2) 0.54127(19) 0.0220(4) Uani 1 1 d . . . . .
Cl1 Cl 0.58183(8) 0.17522(6) 0.44663(6) 0.03360(14) Uani 1 1 d . . . . .
C20 C 0.6575(2) 0.4225(2) 0.54633(19) 0.0212(4) Uani 1 1 d . . . . .
H20 H 0.723160 0.431866 0.499058 0.025 Uiso 1 1 calc R U . . .
O1W O 0.2795(2) 0.6209(3) 0.7668(2) 0.0470(6) Uani 1 1 d . . . . .
H1WA H 0.357199 0.613442 0.772341 0.071 Uiso 1 1 d R U . . .
H1WB H 0.280689 0.697413 0.786229 0.071 Uiso 1 1 d R U . . .
O2W O 1.12941(19) 0.92223(17) 0.98098(17) 0.0275(4) Uani 1 1 d . . . . .
H2WA H 1.122952 0.996929 0.996951 0.041 Uiso 1 1 d R U . . .
H2WB H 1.048132 0.887889 0.973812 0.041 Uiso 1 1 d R U . . .
O3W O 1.2840(3) 0.8702(3) 0.8298(3) 0.0707(10) Uani 1 1 d . . . . .
H3WA H 1.245162 0.881487 0.765090 0.106 Uiso 1 1 d R U . . .
H3WB H 1.238853 0.908837 0.865580 0.106 Uiso 1 1 d R U . . .
Cl2 Cl 1.10819(18) 1.21345(17) 0.76225(15) 0.0923(5) Uani 1 1 d . . . . .

loop_
_atom_site_aniso_label
_atom_site_aniso_U_11
_atom_site_aniso_U_22
_atom_site_aniso_U_33
_atom_site_aniso_U_23
_atom_site_aniso_U_13
_atom_site_aniso_U_12
Pt1 0.01561(3) 0.01414(3) 0.01355(3) 0.00069(2) 0.00389(2) 0.00284(2)
O1 0.0170(7) 0.0192(7) 0.0215(7) -0.0025(5) 0.0036(5) 0.0037(5)
O2 0.0199(7) 0.0199(7) 0.0185(7) 0.0004(5) 0.0006(5) 0.0022(5)
N1 0.0208(8) 0.0150(7) 0.0153(7) 0.0026(5) 0.0017(6) 0.0024(6)
N2 0.0204(8) 0.0173(7) 0.0218(8) -0.0001(6) 0.0017(6) 0.0059(6)
N3 0.0172(7) 0.0157(7) 0.0148(7) 0.0022(5) 0.0036(5) 0.0029(5)
C1 0.0264(11) 0.0322(12) 0.0203(10) -0.0005(8) 0.0104(8) 0.0055(9)
C2 0.0267(11) 0.0198(9) 0.0216(10) 0.0061(7) 0.0031(8) -0.0001(8)
C3 0.0373(14) 0.0198(10) 0.0291(12) 0.0109(9) -0.0004(10) 0.0015(9)
C4 0.0359(13) 0.0175(9) 0.0289(12) 0.0029(8) -0.0026(10) 0.0076(9)
C5 0.0294(11) 0.0198(9) 0.0239(10) -0.0001(8) -0.0004(8) 0.0098(8)
C6 0.0203(9) 0.0174(8) 0.0159(8) 0.0001(6) 0.0000(7) 0.0057(7)
C7 0.0177(8) 0.0202(8) 0.0182(9) 0.0021(7) 0.0049(7) 0.0068(7)
C8 0.0198(9) 0.0162(8) 0.0231(10) 0.0057(7) 0.0050(7) 0.0024(7)
C9 0.0229(10) 0.0163(8) 0.0213(10) 0.0025(7) -0.0002(7) 0.0024(7)
C10 0.0363(13) 0.0170(9) 0.0245(11) 0.0044(8) -0.0016(9) 0.0058(8)
C11 0.0445(16) 0.0204(10) 0.0306(13) 0.0018(9) -0.0079(11) 0.0132(10)
C12 0.0372(14) 0.0267(11) 0.0320(13) -0.0060(9) -0.0065(11) 0.0183(11)
C13 0.0245(10) 0.0253(10) 0.0254(11) -0.0044(8) -0.0002(8) 0.0114(8)
C14 0.0203(9) 0.0198(8) 0.0145(8) 0.0030(6) 0.0027(7) 0.0029(7)
C15 0.0180(8) 0.0190(8) 0.0140(8) 0.0004(6) 0.0006(6) 0.0035(6)
C16 0.0167(8) 0.0177(8) 0.0150(8) 0.0008(6) 0.0007(6) 0.0033(6)
C17 0.0195(9) 0.0193(8) 0.0193(9) 0.0018(7) 0.0018(7) 0.0013(7)
C18 0.0245(10) 0.0175(8) 0.0201(9) 0.0013(7) -0.0036(8) 0.0019(7)
C19 0.0275(11) 0.0192(9) 0.0165(9) -0.0021(7) -0.0017(7) 0.0068(8)
Cl1 0.0473(4) 0.0240(3) 0.0257(3) -0.0075(2) 0.0028(3) 0.0101(3)
C20 0.0240(10) 0.0226(9) 0.0158(8) -0.0018(7) 0.0028(7) 0.0067(8)
O1W 0.0381(12) 0.0559(15) 0.0535(15) 0.0054(12) 0.0242(11) 0.0159(11)
O2W 0.0250(8) 0.0207(7) 0.0336(10) -0.0022(6) 0.0027(7) 0.0049(6)
O3W 0.0643(19) 0.0634(19) 0.101(3) 0.0094(18) 0.0531(19) 0.0262(16)
Cl2 0.1036(12) 0.1120(12) 0.0887(10) 0.0341(9) 0.0418(9) 0.0570(10)

loop_
_atom_type_symbol
_atom_type_description
_atom_type_scat_dispersion_real
_atom_type_scat_dispersion_imag
_atom_type_scat_source
C C 0.0033 0.0016 'International Tables Vol C Tables 4.2.6.8 and 6.1.1.4'
H H 0.0000 0.0000 'International Tables Vol C Tables 4.2.6.8 and 6.1.1.4'
N N 0.0061 0.0033 'International Tables Vol C Tables 4.2.6.8 and 6.1.1.4'
O O 0.0106 0.0060 'International Tables Vol C Tables 4.2.6.8 and 6.1.1.4'
Cl Cl 0.1484 0.1585 'International Tables Vol C Tables 4.2.6.8 and 6.1.1.4'
Pt Pt -1.7033 8.3905 'International Tables Vol C Tables 4.2.6.8 and 6.1.1.4'

loop_
_geom_angle_atom_site_label_1
_geom_angle_atom_site_label_2
_geom_angle_atom_site_label_3
_geom_angle
_geom_angle_site_symmetry_1
_geom_angle_site_symmetry_3
O2 Pt1 N2 88.55(7) . .
O2 Pt1 O1 177.47(6) . .
N2 Pt1 O1 90.41(8) . .
O2 Pt1 N1 88.82(7) . .
N2 Pt1 N1 164.73(8) . .
O1 Pt1 N1 92.78(7) . .
O2 Pt1 C1 88.82(9) . .
N2 Pt1 C1 95.62(10) . .
O1 Pt1 C1 88.99(9) . .
N1 Pt1 C1 99.37(10) . .
O2 Pt1 N3 90.40(7) . .
N2 Pt1 N3 81.84(8) . .
O1 Pt1 N3 91.73(7) . .
N1 Pt1 N3 83.13(7) . .
C1 Pt1 N3 177.36(8) . .
C16 O1 Pt1 116.33(13) . .
Pt1 O2 H2H 115.4 . .
C2 N1 C6 120.19(19) . .
C2 N1 Pt1 127.32(17) . .
C6 N1 Pt1 112.38(14) . .
C13 N2 C9 120.3(2) . .
C13 N2 Pt1 127.12(18) . .
C9 N2 Pt1 112.58(14) . .
C7 N3 C8 114.48(17) . .
C7 N3 C14 111.87(16) . .
C8 N3 C14 108.98(16) . .
C7 N3 Pt1 105.27(13) . .
C8 N3 Pt1 103.80(13) . .
C14 N3 Pt1 112.16(13) . .
Pt1 C1 H1A 109.5 . .
Pt1 C1 H1B 109.5 . .
H1A C1 H1B 109.5 . .
Pt1 C1 H1C 109.5 . .
H1A C1 H1C 109.5 . .
H1B C1 H1C 109.5 . .
N1 C2 C3 120.4(2) . .
N1 C2 H2 119.8 . .
C3 C2 H2 119.8 . .
C4 C3 C2 120.1(2) . .
C4 C3 H3 120.0 . .
C2 C3 H3 120.0 . .
C3 C4 C5 119.3(2) . .
C3 C4 H4 120.3 . .
C5 C4 H4 120.3 . .
C4 C5 C6 119.4(2) . .
C4 C5 H5 120.3 . .
C6 C5 H5 120.3 . .
N1 C6 C5 120.6(2) . .
N1 C6 C7 118.14(18) . .
C5 C6 C7 121.2(2) . .
N3 C7 C6 110.85(17) . .
N3 C7 H7A 109.5 . .
C6 C7 H7A 109.5 . .
N3 C7 H7B 109.5 . .
C6 C7 H7B 109.5 . .
H7A C7 H7B 108.1 . .
N3 C8 C9 108.94(18) . .
N3 C8 H8A 109.9 . .
C9 C8 H8A 109.9 . .
N3 C8 H8B 109.9 . .
C9 C8 H8B 109.9 . .
H8A C8 H8B 108.3 . .
N2 C9 C10 120.8(2) . .
N2 C9 C8 117.50(19) . .
C10 C9 C8 121.7(2) . .
C9 C10 C11 119.0(3) . .
C9 C10 H10 120.5 . .
C11 C10 H10 120.5 . .
C12 C11 C10 119.5(2) . .
C12 C11 H11 120.3 . .
C10 C11 H11 120.3 . .
C13 C12 C11 119.3(3) . .
C13 C12 H12 120.3 . .
C11 C12 H12 120.3 . .
N2 C13 C12 121.1(3) . .
N2 C13 H13 119.5 . .
C12 C13 H13 119.5 . .
C15 C14 N3 113.45(17) . .
C15 C14 H14A 108.9 . .
N3 C14 H14A 108.9 . .
C15 C14 H14B 108.9 . .
N3 C14 H14B 108.9 . .
H14A C14 H14B 107.7 . .
C20 C15 C16 119.5(2) . .
C20 C15 C14 121.0(2) . .
C16 C15 C14 119.37(18) . .
O1 C16 C15 120.80(19) . .
O1 C16 C17 118.9(2) . .
C15 C16 C17 120.28(19) . .
C18 C17 C16 119.7(2) . .
C18 C17 H17 120.2 . .
C16 C17 H17 120.2 . .
C19 C18 C17 119.3(2) . .
C19 C18 H18 120.3 . .
C17 C18 H18 120.3 . .
C20 C19 C18 121.5(2) . .
C20 C19 Cl1 119.43(19) . .
C18 C19 Cl1 119.11(18) . .
C19 C20 C15 119.8(2) . .
C19 C20 H20 120.1 . .
C15 C20 H20 120.1 . .
H1WA O1W H1WB 110.1 . .
H2WA O2W H2WB 95.0 . .
H3WA O3W H3WB 91.0 . .

loop_
_geom_bond_atom_site_label_1
_geom_bond_atom_site_label_2
_geom_bond_distance
_geom_bond_site_symmetry_2
Pt1 O2 2.0004(17) .
Pt1 N2 2.0186(19) .
Pt1 O1 2.0210(17) .
Pt1 N1 2.0337(18) .
Pt1 C1 2.042(2) .
Pt1 N3 2.1320(18) .
O1 C16 1.359(3) .
O2 H2H 0.8400 .
N1 C2 1.352(3) .
N1 C6 1.356(3) .
N2 C13 1.346(3) .
N2 C9 1.357(3) .
N3 C7 1.486(3) .
N3 C8 1.492(3) .
N3 C14 1.503(3) .
C1 H1A 0.9800 .
C1 H1B 0.9800 .
C1 H1C 0.9800 .
C2 C3 1.388(4) .
C2 H2 0.9500 .
C3 C4 1.369(4) .
C3 H3 0.9500 .
C4 C5 1.385(4) .
C4 H4 0.9500 .
C5 C6 1.388(3) .
C5 H5 0.9500 .
C6 C7 1.515(3) .
C7 H7A 0.9900 .
C7 H7B 0.9900 .
C8 C9 1.513(3) .
C8 H8A 0.9900 .
C8 H8B 0.9900 .
C9 C10 1.389(3) .
C10 C11 1.389(4) .
C10 H10 0.9500 .
C11 C12 1.386(5) .
C11 H11 0.9500 .
C12 C13 1.383(4) .
C12 H12 0.9500 .
C13 H13 0.9500 .
C14 C15 1.498(3) .
C14 H14A 0.9900 .
C14 H14B 0.9900 .
C15 C20 1.394(3) .
C15 C16 1.398(3) .
C16 C17 1.399(3) .
C17 C18 1.395(3) .
C17 H17 0.9500 .
C18 C19 1.388(4) .
C18 H18 0.9500 .
C19 C20 1.377(3) .
C19 Cl1 1.743(2) .
C20 H20 0.9500 .
O1W H1WA 0.8400 .
O1W H1WB 0.8400 .
O2W H2WA 0.8400 .
O2W H2WB 0.8400 .
O3W H3WA 0.8401 .
O3W H3WB 0.8400 .

loop_
_geom_hbond_atom_site_label_D
_geom_hbond_atom_site_label_H
_geom_hbond_atom_site_label_A
_geom_hbond_distance_DH
_geom_hbond_distance_HA
_geom_hbond_distance_DA
_geom_hbond_angle_DHA
_geom_hbond_site_symmetry_A
O2 H2H Cl2 0.84 2.18 3.011(2) 171.3 2_777
C5 H5 Cl2 0.95 2.99 3.645(3) 127.3 1_545
C8 H8B O2W 0.99 2.59 3.539(3) 161.5 .
C13 H13 O3W 0.95 2.46 3.075(4) 122.4 1_455
O1W H1WA O1 0.84 1.99 2.822(3) 171.4 .
O1W H1WB O3W 0.84 1.89 2.734(4) 179.7 1_455
O2W H2WA O2 0.84 1.94 2.773(2) 170.4 2_777
O2W H2WB O2 0.84 1.85 2.678(3) 170.0 .
O3W H3WB O2W 0.84 1.93 2.701(3) 151.7 .

loop_
_geom_torsion_atom_site_label_1
_geom_torsion_atom_site_label_2
_geom_torsion_atom_site_label_3
_geom_torsion_atom_site_label_4
_geom_torsion
_geom_torsion_site_symmetry_1
_geom_torsion_site_symmetry_2
_geom_torsion_site_symmetry_3
_geom_torsion_site_symmetry_4
C6 N1 C2 C3 -1.2(3) . . . .
Pt1 N1 C2 C3 174.65(18) . . . .
N1 C2 C3 C4 1.0(4) . . . .
C2 C3 C4 C5 -0.5(4) . . . .
C3 C4 C5 C6 0.2(4) . . . .
C2 N1 C6 C5 1.0(3) . . . .
Pt1 N1 C6 C5 -175.45(17) . . . .
C2 N1 C6 C7 -177.05(19) . . . .
Pt1 N1 C6 C7 6.5(2) . . . .
C4 C5 C6 N1 -0.5(3) . . . .
C4 C5 C6 C7 177.5(2) . . . .
C8 N3 C7 C6 146.96(18) . . . .
C14 N3 C7 C6 -88.4(2) . . . .
Pt1 N3 C7 C6 33.63(19) . . . .
N1 C6 C7 N3 -28.7(3) . . . .
C5 C6 C7 N3 153.3(2) . . . .
C7 N3 C8 C9 -154.46(18) . . . .
C14 N3 C8 C9 79.4(2) . . . .
Pt1 N3 C8 C9 -40.26(19) . . . .
C13 N2 C9 C10 1.4(3) . . . .
Pt1 N2 C9 C10 -179.67(18) . . . .
C13 N2 C9 C8 178.8(2) . . . .
Pt1 N2 C9 C8 -2.3(2) . . . .
N3 C8 C9 N2 30.6(3) . . . .
N3 C8 C9 C10 -152.0(2) . . . .
N2 C9 C10 C11 0.6(4) . . . .
C8 C9 C10 C11 -176.7(2) . . . .
C9 C10 C11 C12 -1.8(4) . . . .
C10 C11 C12 C13 1.1(4) . . . .
C9 N2 C13 C12 -2.2(4) . . . .
Pt1 N2 C13 C12 179.08(18) . . . .
C11 C12 C13 N2 0.9(4) . . . .
C7 N3 C14 C15 66.1(2) . . . .
C8 N3 C14 C15 -166.27(18) . . . .
Pt1 N3 C14 C15 -51.9(2) . . . .
N3 C14 C15 C20 -121.5(2) . . . .
N3 C14 C15 C16 63.2(3) . . . .
Pt1 O1 C16 C15 -51.9(2) . . . .
Pt1 O1 C16 C17 130.03(17) . . . .
C20 C15 C16 O1 -179.9(2) . . . .
C14 C15 C16 O1 -4.6(3) . . . .
C20 C15 C16 C17 -1.9(3) . . . .
C14 C15 C16 C17 173.43(19) . . . .
O1 C16 C17 C18 178.8(2) . . . .
C15 C16 C17 C18 0.8(3) . . . .
C16 C17 C18 C19 0.4(3) . . . .
C17 C18 C19 C20 -0.4(3) . . . .
C17 C18 C19 Cl1 179.41(17) . . . .
C18 C19 C20 C15 -0.7(3) . . . .
Cl1 C19 C20 C15 179.45(17) . . . .
C16 C15 C20 C19 1.9(3) . . . .
C14 C15 C20 C19 -173.4(2) . . . .
